data_7223653
loop_
_publ_author_name
'Pfeiffer, Constance R.'
'Feaster, Kyle A.'
'Dalgarno, Scott J.'
'Atwood, Jerry L.'

_publ_section_title
;
 Syntheses and characterization of aryl-substituted pyrogallol[4]arenes
 and resorcin[4]arenes
;
_journal_issue 2
_journal_name_full CrystEngComm
_journal_page_first 222
_journal_paper_doi 10.1039/C5CE01792K
_journal_volume 18
_journal_year 2016
_chemical_formula_moiety 'C60H56O16, 6(C2H6OS)'
_chemical_formula_sum 'C72 H92 O22 S6'
_chemical_formula_weight 1501.82
_space_group_IT_number 2
_symmetry_cell_setting triclinic
_symmetry_Int_Tables_number 2
_symmetry_space_group_name_Hall '-P 1'
_symmetry_space_group_name_H-M 'P -1'
_atom_sites_solution_hydrogens geom
_atom_sites_solution_primary direct
_atom_sites_solution_secondary difmap
_audit_creation_method SHELXL-97
_audit_update_record
;
2015-06-05 deposited with the CCDC.
2015-10-21 downloaded from the CCDC.
;
_cell_angle_alpha 113.311(2)
_cell_angle_beta 105.470(2)
_cell_angle_gamma 95.699(2)
_cell_formula_units_Z 1
_cell_length_a 10.3128(4)
_cell_length_b 13.6528(5)
_cell_length_c 15.1819(6)
_cell_measurement_reflns_used 8867
_cell_measurement_temperature 100(2)
_cell_measurement_theta_max 27.7
_cell_measurement_theta_min 2.8
_cell_volume 1840.60(13)
_computing_cell_refinement 'APEX2 (Bruker AXS, 2008)'
_computing_data_collection 'APEX2 (Bruker AXS, 2008)'
_computing_data_reduction 'APEX2 (Bruker AXS, 2008)'
_computing_molecular_graphics 'X-SEED, Barbour, 2001'
_computing_publication_material 'CIFTAB (Sheldrick, 2013)'
_computing_structure_refinement 'SHELXL-1997 (Sheldrick, 1997)'
_computing_structure_solution 'SHELXS-1997 (Sheldrick, 1997)'
_diffrn_ambient_temperature 100(2)
_diffrn_measured_fraction_theta_full 0.988
_diffrn_measured_fraction_theta_max 0.988
_diffrn_measurement_device_type 'Bruker APEXII CCD area detector'
_diffrn_measurement_method 'omega scans'
_diffrn_radiation_monochromator graphite
_diffrn_radiation_type MoK\a
_diffrn_radiation_wavelength 0.71073
_diffrn_reflns_av_R_equivalents 0.0350
_diffrn_reflns_av_sigmaI/netI 0.0548
_diffrn_reflns_limit_h_max 13
_diffrn_reflns_limit_h_min -13
_diffrn_reflns_limit_k_max 17
_diffrn_reflns_limit_k_min -17
_diffrn_reflns_limit_l_max 19
_diffrn_reflns_limit_l_min -19
_diffrn_reflns_number 31102
_diffrn_reflns_theta_full 27.86
_diffrn_reflns_theta_max 27.86
_diffrn_reflns_theta_min 1.55
_diffrn_source 'fine-focus sealed tube'
_diffrn_standards_decay_% 0.0
_exptl_absorpt_coefficient_mu 0.260
_exptl_absorpt_correction_T_max 0.99
_exptl_absorpt_correction_T_min 0.92
_exptl_absorpt_correction_type multi-scan
_exptl_absorpt_process_details
;
 Data were corrected for decay and absorption using the program SADABS 
 (Sheldrick, G. M. (2003). SADABS. Version 2.10. University of
 G\"ottingen, Germany).
;
_exptl_crystal_colour colourless
_exptl_crystal_density_diffrn 1.355
_exptl_crystal_density_method 'not measured'
_exptl_crystal_description plate
_exptl_crystal_F_000 796
_exptl_crystal_size_max 0.06
_exptl_crystal_size_mid 0.03
_exptl_crystal_size_min 0.01
_refine_diff_density_max 0.766
_refine_diff_density_min -0.427
_refine_diff_density_rms 0.064
_refine_ls_extinction_method none
_refine_ls_goodness_of_fit_ref 1.019
_refine_ls_hydrogen_treatment constr
_refine_ls_matrix_type full
_refine_ls_number_parameters 465
_refine_ls_number_reflns 8668
_refine_ls_number_restraints 0
_refine_ls_restrained_S_all 1.019
_refine_ls_R_factor_all 0.0731
_refine_ls_R_factor_gt 0.0433
_refine_ls_shift/su_max 0.000
_refine_ls_shift/su_mean 0.000
_refine_ls_structure_factor_coef Fsqd
_refine_ls_weighting_details 'calc w=1/[\s^2^(Fo^2^)+(0.0408P)^2^+1.0341P] where P=(Fo^2^+2Fc^2^)/3'
_refine_ls_weighting_scheme calc
_refine_ls_wR_factor_gt 0.0907
_refine_ls_wR_factor_ref 0.1018
_reflns_number_gt 6287
_reflns_number_total 8668
_reflns_threshold_expression >2sigma(I)
_cod_data_source_file c5ce01792k2.cif
_cod_data_source_block Cocrystal3
_cod_original_cell_volume 1840.60(12)
_cod_database_code 7223653

loop_
_symmetry_equiv_pos_as_xyz
'x, y, z'
'-x, -y, -z'

loop_
_atom_site_label
_atom_site_type_symbol
_atom_site_fract_x
_atom_site_fract_y
_atom_site_fract_z
_atom_site_U_iso_or_equiv
_atom_site_adp_type
_atom_site_occupancy
_atom_site_symmetry_multiplicity
_atom_site_calc_flag
_atom_site_refinement_flags
S3 S 0.62638(5) 0.73335(4) 0.30593(4) 0.01677(12) Uani 1 1 d .
O11 O 0.56958(13) 0.67882(11) 0.18954(10) 0.0195(3) Uani 1 1 d .
C36 C 0.7890(2) 0.82157(17) 0.33874(17) 0.0242(5) Uani 1 1 d .
H36A H 0.8551 0.7773 0.3202 0.036 Uiso 1 1 calc R
H36B H 0.8238 0.8691 0.4122 0.036 Uiso 1 1 calc R
H36C H 0.7771 0.8668 0.3019 0.036 Uiso 1 1 calc R
C35 C 0.5321(2) 0.83593(17) 0.34551(17) 0.0235(5) Uani 1 1 d .
H35A H 0.5407 0.8850 0.3136 0.035 Uiso 1 1 calc R
H35B H 0.5694 0.8783 0.4197 0.035 Uiso 1 1 calc R
H35C H 0.4344 0.8008 0.3250 0.035 Uiso 1 1 calc R
S2 S 0.51626(5) 0.12940(4) 0.40598(4) 0.01688(12) Uani 1 1 d .
O10 O 0.66033(13) 0.11303(11) 0.40382(10) 0.0196(3) Uani 1 1 d .
C33 C 0.4361(2) 0.1328(2) 0.28820(17) 0.0261(5) Uani 1 1 d .
H33A H 0.4961 0.1873 0.2808 0.039 Uiso 1 1 calc R
H33B H 0.3471 0.1526 0.2869 0.039 Uiso 1 1 calc R
H33C H 0.4211 0.0604 0.2320 0.039 Uiso 1 1 calc R
C34 C 0.5401(2) 0.27030(16) 0.48967(17) 0.0218(5) Uani 1 1 d .
H34A H 0.6014 0.2862 0.5577 0.033 Uiso 1 1 calc R
H34B H 0.4504 0.2858 0.4933 0.033 Uiso 1 1 calc R
H34C H 0.5815 0.3163 0.4639 0.033 Uiso 1 1 calc R
S1 S 0.07808(5) 0.20590(4) 0.38864(4) 0.02249(13) Uani 1 1 d .
O9 O 0.21281(14) 0.17899(11) 0.42998(11) 0.0213(3) Uani 1 1 d .
C32 C 0.0589(2) 0.18143(19) 0.26029(17) 0.0280(5) Uani 1 1 d .
H32A H 0.1311 0.2340 0.2605 0.042 Uiso 1 1 calc R
H32B H -0.0322 0.1902 0.2280 0.042 Uiso 1 1 calc R
H32C H 0.0672 0.1067 0.2221 0.042 Uiso 1 1 calc R
C31 C -0.0554(2) 0.09161(19) 0.35793(19) 0.0308(6) Uani 1 1 d .
H31A H -0.0434 0.0251 0.3066 0.046 Uiso 1 1 calc R
H31B H -0.1458 0.1050 0.3311 0.046 Uiso 1 1 calc R
H31C H -0.0500 0.0820 0.4194 0.046 Uiso 1 1 calc R
O1 O 0.12312(14) 0.72957(11) 0.44017(10) 0.0162(3) Uani 1 1 d .
O5 O 0.41628(13) 0.57021(11) -0.02491(11) 0.0188(3) Uani 1 1 d .
O6 O 0.21350(13) 0.43162(10) -0.19648(10) 0.0162(3) Uani 1 1 d .
O4 O 0.35859(13) 0.76118(10) 0.11745(10) 0.0171(3) Uani 1 1 d .
O2 O 0.19680(14) 0.94728(10) 0.45728(10) 0.0168(3) Uani 1 1 d .
O3 O 0.18752(14) 0.97185(10) 0.28629(11) 0.0161(3) Uani 1 1 d .
O8 O -0.56987(13) 0.58202(12) -0.35693(11) 0.0214(3) Uani 1 1 d .
O7 O -0.43554(13) 0.86889(11) -0.07178(11) 0.0196(3) Uani 1 1 d .
C23 C -0.19417(19) 0.49347(14) -0.27870(14) 0.0121(4) Uani 1 1 d .
C8 C 0.25863(18) 0.68555(15) 0.02933(14) 0.0123(4) Uani 1 1 d .
C5 C 0.07995(18) 0.67535(15) 0.17805(14) 0.0119(4) Uani 1 1 d .
H5 H 0.0519 0.6139 0.1132 0.014 Uiso 1 1 calc R
C11 C 0.05072(18) 0.53919(15) -0.15458(14) 0.0112(4) Uani 1 1 d .
C24 C -0.23064(19) 0.53010(15) -0.35295(15) 0.0153(4) Uani 1 1 d .
H24 H -0.1684 0.5353 -0.3880 0.018 Uiso 1 1 calc R
C2 C 0.16139(18) 0.85406(15) 0.36661(14) 0.0117(4) Uani 1 1 d .
C13 C 0.12504(18) 0.70378(14) 0.00791(14) 0.0108(4) Uani 1 1 d .
C20 C -0.1613(2) 0.78128(16) 0.07247(16) 0.0179(4) Uani 1 1 d .
H20 H -0.1493 0.7445 0.1147 0.021 Uiso 1 1 calc R
C10 C 0.18377(19) 0.52165(15) -0.12957(15) 0.0125(4) Uani 1 1 d .
C4 C 0.11233(18) 0.77985(15) 0.18424(14) 0.0114(4) Uani 1 1 d .
C1 C 0.12635(18) 0.74774(15) 0.35773(14) 0.0116(4) Uani 1 1 d .
C15 C -0.04832(19) 0.81825(14) 0.05135(14) 0.0117(4) Uani 1 1 d .
C14 C -0.05784(18) 0.45802(14) -0.25536(14) 0.0110(4) Uani 1 1 d .
H14 H -0.0191 0.4535 -0.3103 0.013 Uiso 1 1 calc R
C25 C -0.3557(2) 0.55929(16) -0.37744(16) 0.0182(4) Uani 1 1 d .
H25 H -0.3788 0.5832 -0.4293 0.022 Uiso 1 1 calc R
C3 C 0.15461(18) 0.86885(14) 0.27999(15) 0.0118(4) Uani 1 1 d .
C9 C 0.28667(18) 0.59334(15) -0.03860(15) 0.0127(4) Uani 1 1 d .
C7 C 0.09449(18) 0.79841(14) 0.08986(14) 0.0110(4) Uani 1 1 d .
H7 H 0.1644 0.8663 0.1097 0.013 Uiso 1 1 calc R
C17 C -0.1989(2) 0.88870(16) -0.04949(15) 0.0166(4) Uani 1 1 d .
H17 H -0.2107 0.9262 -0.0911 0.020 Uiso 1 1 calc R
C6 C 0.08704(18) 0.65732(15) 0.26284(14) 0.0113(4) Uani 1 1 d .
C18 C -0.31129(19) 0.85012(15) -0.02816(15) 0.0155(4) Uani 1 1 d .
C16 C -0.06990(19) 0.87240(15) -0.01002(15) 0.0153(4) Uani 1 1 d .
H16 H 0.0059 0.8989 -0.0253 0.018 Uiso 1 1 calc R
C26 C -0.44707(19) 0.55358(15) -0.32598(15) 0.0158(4) Uani 1 1 d .
C12 C 0.02461(18) 0.63103(14) -0.08374(14) 0.0107(4) Uani 1 1 d .
H12 H -0.0656 0.6442 -0.0989 0.013 Uiso 1 1 calc R
C27 C -0.4121(2) 0.51916(15) -0.24995(15) 0.0164(4) Uani 1 1 d .
H27 H -0.4729 0.5165 -0.2133 0.020 Uiso 1 1 calc R
C30 C -0.7988(2) 0.5973(2) -0.36251(19) 0.0316(6) Uani 1 1 d .
H30A H -0.7740 0.6702 -0.3591 0.047 Uiso 1 1 calc R
H30B H -0.8665 0.5969 -0.3279 0.047 Uiso 1 1 calc R
H30C H -0.8388 0.5429 -0.4339 0.047 Uiso 1 1 calc R
C19 C -0.2922(2) 0.79673(17) 0.03335(16) 0.0196(4) Uani 1 1 d .
H19 H -0.3679 0.7707 0.0489 0.024 Uiso 1 1 calc R
C29 C -0.6710(2) 0.56954(19) -0.31111(18) 0.0242(5) Uani 1 1 d .
H29A H -0.6353 0.6193 -0.2373 0.029 Uiso 1 1 calc R
H29B H -0.6929 0.4932 -0.3201 0.029 Uiso 1 1 calc R
C21 C -0.5506(2) 0.83670(19) -0.04503(17) 0.0237(5) Uani 1 1 d .
H21A H -0.5327 0.8797 0.0287 0.028 Uiso 1 1 calc R
H21B H -0.5650 0.7580 -0.0608 0.028 Uiso 1 1 calc R
C22 C -0.6767(2) 0.85767(19) -0.10590(19) 0.0286(5) Uani 1 1 d .
H22A H -0.6617 0.9358 -0.0894 0.043 Uiso 1 1 calc R
H22B H -0.7571 0.8361 -0.0892 0.043 Uiso 1 1 calc R
H22C H -0.6935 0.8147 -0.1787 0.043 Uiso 1 1 calc R
C28 C -0.28712(19) 0.48856(15) -0.22800(15) 0.0151(4) Uani 1 1 d .
H28 H -0.2645 0.4636 -0.1769 0.018 Uiso 1 1 calc R
H1 H 0.2451 0.9353 0.5139 0.052(8) Uiso 1 1 d R
H3 H 0.2987 0.4248 -0.1657 0.043(7) Uiso 1 1 d R
H4 H 0.1798 0.7722 0.4875 0.025(7) Uiso 1 1 d R
H2 H 0.4540 0.5864 0.0316 0.034(8) Uiso 1 1 d R
H6 H 0.4197 0.7357 0.1312 0.030(7) Uiso 1 1 d R
H8 H 0.2054 1.0150 0.3405 0.035(8) Uiso 1 1 d R

loop_
_atom_site_aniso_label
_atom_site_aniso_U_11
_atom_site_aniso_U_22
_atom_site_aniso_U_33
_atom_site_aniso_U_23
_atom_site_aniso_U_13
_atom_site_aniso_U_12
S3 0.0164(2) 0.0159(2) 0.0151(3) 0.0047(2) 0.0039(2) 0.0042(2)
O11 0.0168(7) 0.0205(7) 0.0127(8) 0.0017(6) 0.0001(6) 0.0065(6)
C36 0.0190(11) 0.0223(11) 0.0205(12) 0.0016(10) 0.0042(9) 0.0005(9)
C35 0.0235(11) 0.0241(11) 0.0207(12) 0.0049(10) 0.0103(9) 0.0091(9)
S2 0.0145(2) 0.0197(3) 0.0157(3) 0.0090(2) 0.0026(2) 0.0025(2)
O10 0.0164(7) 0.0237(8) 0.0164(8) 0.0072(6) 0.0038(6) 0.0069(6)
C33 0.0180(11) 0.0429(14) 0.0195(12) 0.0188(11) 0.0020(9) 0.0058(10)
C34 0.0198(10) 0.0191(10) 0.0258(13) 0.0098(10) 0.0063(9) 0.0059(9)
S1 0.0213(3) 0.0207(3) 0.0245(3) 0.0066(2) 0.0099(2) 0.0089(2)
O9 0.0197(7) 0.0190(7) 0.0190(8) 0.0043(6) 0.0039(6) 0.0039(6)
C32 0.0241(12) 0.0345(13) 0.0292(14) 0.0178(11) 0.0069(10) 0.0117(10)
C31 0.0191(11) 0.0366(13) 0.0367(15) 0.0131(12) 0.0144(11) 0.0054(10)
O1 0.0202(7) 0.0169(7) 0.0086(7) 0.0048(6) 0.0025(6) 0.0018(6)
O5 0.0117(7) 0.0209(7) 0.0179(9) 0.0036(6) 0.0023(6) 0.0074(6)
O6 0.0142(7) 0.0161(7) 0.0141(8) 0.0017(6) 0.0046(6) 0.0071(6)
O4 0.0113(7) 0.0158(7) 0.0157(8) 0.0016(6) -0.0004(6) 0.0043(6)
O2 0.0232(7) 0.0128(7) 0.0095(7) 0.0019(6) 0.0030(6) 0.0038(6)
O3 0.0225(7) 0.0086(6) 0.0136(8) 0.0026(6) 0.0048(6) 0.0017(6)
O8 0.0144(7) 0.0312(8) 0.0289(9) 0.0209(7) 0.0089(6) 0.0106(6)
O7 0.0119(7) 0.0303(8) 0.0227(8) 0.0164(7) 0.0064(6) 0.0084(6)
C23 0.0130(9) 0.0080(9) 0.0097(10) 0.0013(8) 0.0001(8) 0.0003(7)
C8 0.0115(9) 0.0128(9) 0.0103(10) 0.0051(8) 0.0011(8) -0.0006(7)
C5 0.0108(9) 0.0118(9) 0.0101(10) 0.0028(8) 0.0020(8) 0.0030(7)
C11 0.0120(9) 0.0117(9) 0.0116(10) 0.0072(8) 0.0038(8) 0.0012(7)
C24 0.0154(9) 0.0152(10) 0.0161(11) 0.0075(9) 0.0054(8) 0.0035(8)
C2 0.0106(9) 0.0124(9) 0.0075(10) 0.0009(8) 0.0010(7) 0.0037(7)
C13 0.0130(9) 0.0105(9) 0.0109(10) 0.0064(8) 0.0044(8) 0.0025(7)
C20 0.0169(10) 0.0235(11) 0.0189(11) 0.0144(9) 0.0062(9) 0.0065(9)
C10 0.0159(9) 0.0109(9) 0.0134(10) 0.0061(8) 0.0074(8) 0.0040(8)
C4 0.0084(8) 0.0131(9) 0.0119(10) 0.0050(8) 0.0029(7) 0.0032(7)
C1 0.0100(9) 0.0151(9) 0.0107(10) 0.0058(8) 0.0041(8) 0.0051(7)
C15 0.0133(9) 0.0088(9) 0.0097(10) 0.0014(8) 0.0028(8) 0.0028(7)
C14 0.0118(9) 0.0115(9) 0.0104(10) 0.0054(8) 0.0032(8) 0.0034(7)
C25 0.0204(10) 0.0205(10) 0.0180(11) 0.0127(9) 0.0055(9) 0.0074(9)
C3 0.0085(8) 0.0095(9) 0.0146(10) 0.0037(8) 0.0019(8) 0.0027(7)
C9 0.0099(9) 0.0147(9) 0.0153(11) 0.0079(8) 0.0045(8) 0.0037(7)
C7 0.0106(9) 0.0093(9) 0.0127(10) 0.0048(8) 0.0033(8) 0.0019(7)
C17 0.0184(10) 0.0179(10) 0.0173(11) 0.0113(9) 0.0057(9) 0.0055(8)
C6 0.0075(8) 0.0119(9) 0.0128(10) 0.0051(8) 0.0015(7) 0.0025(7)
C18 0.0118(9) 0.0174(10) 0.0161(11) 0.0063(9) 0.0034(8) 0.0063(8)
C16 0.0130(9) 0.0160(10) 0.0189(11) 0.0084(9) 0.0074(8) 0.0027(8)
C26 0.0139(9) 0.0140(10) 0.0182(11) 0.0069(9) 0.0030(8) 0.0043(8)
C12 0.0098(9) 0.0110(9) 0.0136(10) 0.0076(8) 0.0036(8) 0.0027(7)
C27 0.0159(10) 0.0168(10) 0.0168(11) 0.0072(9) 0.0067(8) 0.0025(8)
C30 0.0193(11) 0.0480(15) 0.0362(15) 0.0230(13) 0.0127(11) 0.0149(11)
C19 0.0134(10) 0.0286(11) 0.0243(12) 0.0171(10) 0.0090(9) 0.0055(9)
C29 0.0183(11) 0.0322(12) 0.0304(13) 0.0184(11) 0.0119(10) 0.0099(9)
C21 0.0123(10) 0.0349(13) 0.0284(13) 0.0167(11) 0.0088(9) 0.0066(9)
C22 0.0156(11) 0.0374(13) 0.0341(14) 0.0178(11) 0.0064(10) 0.0089(10)
C28 0.0164(10) 0.0150(9) 0.0135(11) 0.0075(8) 0.0029(8) 0.0023(8)

loop_
_atom_type_symbol
_atom_type_description
_atom_type_scat_dispersion_real
_atom_type_scat_dispersion_imag
_atom_type_scat_source
C C 0.0033 0.0016 'International Tables Vol C Tables 4.2.6.8 and 6.1.1.4'
H H 0.0000 0.0000 'International Tables Vol C Tables 4.2.6.8 and 6.1.1.4'
O O 0.0106 0.0060 'International Tables Vol C Tables 4.2.6.8 and 6.1.1.4'
S S 0.1246 0.1234 'International Tables Vol C Tables 4.2.6.8 and 6.1.1.4'

loop_
_geom_angle_atom_site_label_1
_geom_angle_atom_site_label_2
_geom_angle_atom_site_label_3
_geom_angle
_geom_angle_site_symmetry_1
_geom_angle_site_symmetry_3
O11 S3 C35 105.58(9) . .
O11 S3 C36 105.02(9) . .
C35 S3 C36 98.36(10) . .
S3 C36 H36A 109.5 . .
S3 C36 H36B 109.5 . .
H36A C36 H36B 109.5 . .
S3 C36 H36C 109.5 . .
H36A C36 H36C 109.5 . .
H36B C36 H36C 109.5 . .
S3 C35 H35A 109.5 . .
S3 C35 H35B 109.5 . .
H35A C35 H35B 109.5 . .
S3 C35 H35C 109.5 . .
H35A C35 H35C 109.5 . .
H35B C35 H35C 109.5 . .
O10 S2 C33 104.03(9) . .
O10 S2 C34 105.92(9) . .
C33 S2 C34 98.94(11) . .
S2 C33 H33A 109.5 . .
S2 C33 H33B 109.5 . .
H33A C33 H33B 109.5 . .
S2 C33 H33C 109.5 . .
H33A C33 H33C 109.5 . .
H33B C33 H33C 109.5 . .
S2 C34 H34A 109.5 . .
S2 C34 H34B 109.5 . .
H34A C34 H34B 109.5 . .
S2 C34 H34C 109.5 . .
H34A C34 H34C 109.5 . .
H34B C34 H34C 109.5 . .
O9 S1 C31 105.99(10) . .
O9 S1 C32 106.79(9) . .
C31 S1 C32 96.79(11) . .
S1 C32 H32A 109.5 . .
S1 C32 H32B 109.5 . .
H32A C32 H32B 109.5 . .
S1 C32 H32C 109.5 . .
H32A C32 H32C 109.5 . .
H32B C32 H32C 109.5 . .
S1 C31 H31A 109.5 . .
S1 C31 H31B 109.5 . .
H31A C31 H31B 109.5 . .
S1 C31 H31C 109.5 . .
H31A C31 H31C 109.5 . .
H31B C31 H31C 109.5 . .
C1 O1 H4 109.3 . .
C9 O5 H2 110.5 . .
C10 O6 H3 109.0 . .
C8 O4 H6 109.8 . .
C2 O2 H1 111.8 . .
C3 O3 H8 110.6 . .
C26 O8 C29 117.55(15) . .
C18 O7 C21 116.65(15) . .
C24 C23 C28 117.44(17) . .
C24 C23 C14 120.81(17) . .
C28 C23 C14 121.74(17) . .
O4 C8 C9 122.13(16) . .
O4 C8 C13 117.99(16) . .
C9 C8 C13 119.88(17) . .
C6 C5 C4 122.63(17) . .
C6 C5 H5 118.7 . .
C4 C5 H5 118.7 . .
C10 C11 C12 117.21(17) . .
C10 C11 C14 119.09(16) . .
C12 C11 C14 123.69(16) . .
C23 C24 C25 121.67(18) . .
C23 C24 H24 119.2 . .
C25 C24 H24 119.2 . .
O2 C2 C3 116.99(16) . .
O2 C2 C1 123.28(17) . .
C3 C2 C1 119.66(17) . .
C12 C13 C8 118.59(16) . .
C12 C13 C7 123.12(16) . .
C8 C13 C7 118.16(16) . .
C15 C20 C19 121.73(18) . .
C15 C20 H20 119.1 . .
C19 C20 H20 119.1 . .
O6 C10 C9 119.50(16) . .
O6 C10 C11 119.14(17) . .
C9 C10 C11 121.36(16) . .
C5 C4 C3 117.91(17) . .
C5 C4 C7 121.82(16) . .
C3 C4 C7 120.17(16) . .
O1 C1 C6 118.11(16) . .
O1 C1 C2 121.68(16) . .
C6 C1 C2 120.14(17) . .
C20 C15 C16 117.43(17) . .
C20 C15 C7 122.65(17) . .
C16 C15 C7 119.89(16) . .
C11 C14 C6 112.44(15) . 2_565
C11 C14 C23 113.70(14) . .
C6 C14 C23 109.36(14) 2_565 .
C11 C14 H14 107.0 . .
C6 C14 H14 107.0 2_565 .
C23 C14 H14 107.0 . .
C24 C25 C26 119.93(19) . .
C24 C25 H25 120.0 . .
C26 C25 H25 120.0 . .
O3 C3 C4 117.97(17) . .
O3 C3 C2 120.93(16) . .
C4 C3 C2 121.09(17) . .
O5 C9 C10 115.89(16) . .
O5 C9 C8 123.82(17) . .
C10 C9 C8 120.16(16) . .
C4 C7 C15 111.24(15) . .
C4 C7 C13 110.63(14) . .
C15 C7 C13 112.41(15) . .
C4 C7 H7 107.4 . .
C15 C7 H7 107.4 . .
C13 C7 H7 107.4 . .
C16 C17 C18 119.95(18) . .
C16 C17 H17 120.0 . .
C18 C17 H17 120.0 . .
C5 C6 C1 118.55(17) . .
C5 C6 C14 121.93(16) . 2_565
C1 C6 C14 119.49(16) . 2_565
O7 C18 C19 124.85(17) . .
O7 C18 C17 115.78(17) . .
C19 C18 C17 119.38(17) . .
C17 C16 C15 121.76(18) . .
C17 C16 H16 119.1 . .
C15 C16 H16 119.1 . .
O8 C26 C27 124.53(17) . .
O8 C26 C25 115.82(17) . .
C27 C26 C25 119.64(17) . .
C13 C12 C11 122.74(16) . .
C13 C12 H12 118.6 . .
C11 C12 H12 118.6 . .
C26 C27 C28 119.30(18) . .
C26 C27 H27 120.3 . .
C28 C27 H27 120.3 . .
C29 C30 H30A 109.5 . .
C29 C30 H30B 109.5 . .
H30A C30 H30B 109.5 . .
C29 C30 H30C 109.5 . .
H30A C30 H30C 109.5 . .
H30B C30 H30C 109.5 . .
C18 C19 C20 119.75(18) . .
C18 C19 H19 120.1 . .
C20 C19 H19 120.1 . .
O8 C29 C30 107.65(17) . .
O8 C29 H29A 110.2 . .
C30 C29 H29A 110.2 . .
O8 C29 H29B 110.2 . .
C30 C29 H29B 110.2 . .
H29A C29 H29B 108.5 . .
O7 C21 C22 107.80(17) . .
O7 C21 H21A 110.1 . .
C22 C21 H21A 110.1 . .
O7 C21 H21B 110.1 . .
C22 C21 H21B 110.1 . .
H21A C21 H21B 108.5 . .
C21 C22 H22A 109.5 . .
C21 C22 H22B 109.5 . .
H22A C22 H22B 109.5 . .
C21 C22 H22C 109.5 . .
H22A C22 H22C 109.5 . .
H22B C22 H22C 109.5 . .
C27 C28 C23 121.99(18) . .
C27 C28 H28 119.0 . .
C23 C28 H28 119.0 . .

loop_
_geom_bond_atom_site_label_1
_geom_bond_atom_site_label_2
_geom_bond_distance
_geom_bond_site_symmetry_2
S3 O11 1.5297(14) .
S3 C35 1.785(2) .
S3 C36 1.786(2) .
C36 H36A 0.9800 .
C36 H36B 0.9800 .
C36 H36C 0.9800 .
C35 H35A 0.9800 .
C35 H35B 0.9800 .
C35 H35C 0.9800 .
S2 O10 1.5313(14) .
S2 C33 1.780(2) .
S2 C34 1.783(2) .
C33 H33A 0.9800 .
C33 H33B 0.9800 .
C33 H33C 0.9800 .
C34 H34A 0.9800 .
C34 H34B 0.9800 .
C34 H34C 0.9800 .
S1 O9 1.5093(14) .
S1 C31 1.790(2) .
S1 C32 1.793(2) .
C32 H32A 0.9800 .
C32 H32B 0.9800 .
C32 H32C 0.9800 .
C31 H31A 0.9800 .
C31 H31B 0.9800 .
C31 H31C 0.9800 .
O1 C1 1.377(2) .
O1 H4 0.7576 .
O5 C9 1.385(2) .
O5 H2 0.7688 .
O6 C10 1.375(2) .
O6 H3 0.9113 .
O4 C8 1.371(2) .
O4 H6 0.7698 .
O2 C2 1.379(2) .
O2 H1 0.9556 .
O3 C3 1.372(2) .
O3 H8 0.7564 .
O8 C26 1.378(2) .
O8 C29 1.430(2) .
O7 C18 1.376(2) .
O7 C21 1.436(2) .
C23 C24 1.385(3) .
C23 C28 1.392(3) .
C23 C14 1.530(2) .
C8 C9 1.391(3) .
C8 C13 1.400(2) .
C5 C6 1.388(3) .
C5 C4 1.392(3) .
C5 H5 0.9500 .
C11 C10 1.394(2) .
C11 C12 1.398(2) .
C11 C14 1.523(3) .
C24 C25 1.387(3) .
C24 H24 0.9500 .
C2 C3 1.392(3) .
C2 C1 1.404(3) .
C13 C12 1.389(3) .
C13 C7 1.528(2) .
C20 C15 1.388(3) .
C20 C19 1.395(3) .
C20 H20 0.9500 .
C10 C9 1.390(3) .
C4 C3 1.392(3) .
C4 C7 1.519(3) .
C1 C6 1.395(3) .
C15 C16 1.390(3) .
C15 C7 1.526(2) .
C14 C6 1.526(2) 2_565
C14 H14 1.0000 .
C25 C26 1.390(3) .
C25 H25 0.9500 .
C7 H7 1.0000 .
C17 C16 1.384(3) .
C17 C18 1.393(3) .
C17 H17 0.9500 .
C6 C14 1.526(2) 2_565
C18 C19 1.382(3) .
C16 H16 0.9500 .
C26 C27 1.387(3) .
C12 H12 0.9500 .
C27 C28 1.391(3) .
C27 H27 0.9500 .
C30 C29 1.508(3) .
C30 H30A 0.9800 .
C30 H30B 0.9800 .
C30 H30C 0.9800 .
C19 H19 0.9500 .
C29 H29A 0.9900 .
C29 H29B 0.9900 .
C21 C22 1.507(3) .
C21 H21A 0.9900 .
C21 H21B 0.9900 .
C22 H22A 0.9800 .
C22 H22B 0.9800 .
C22 H22C 0.9800 .
C28 H28 0.9500 .

loop_
_geom_torsion_atom_site_label_1
_geom_torsion_atom_site_label_2
_geom_torsion_atom_site_label_3
_geom_torsion_atom_site_label_4
_geom_torsion
_geom_torsion_site_symmetry_4
C28 C23 C24 C25 -1.0(3) .
C14 C23 C24 C25 177.93(17) .
O4 C8 C13 C12 176.51(16) .
C9 C8 C13 C12 -2.8(3) .
O4 C8 C13 C7 -7.6(2) .
C9 C8 C13 C7 173.02(16) .
C12 C11 C10 O6 179.23(16) .
C14 C11 C10 O6 0.0(3) .
C12 C11 C10 C9 -0.9(3) .
C14 C11 C10 C9 179.92(17) .
C6 C5 C4 C3 0.6(3) .
C6 C5 C4 C7 -175.72(16) .
O2 C2 C1 O1 1.0(3) .
C3 C2 C1 O1 -175.85(16) .
O2 C2 C1 C6 177.83(15) .
C3 C2 C1 C6 1.0(3) .
C19 C20 C15 C16 0.5(3) .
C19 C20 C15 C7 -177.56(18) .
C10 C11 C14 C6 61.5(2) 2_565
C12 C11 C14 C6 -117.71(19) 2_565
C10 C11 C14 C23 -173.59(16) .
C12 C11 C14 C23 7.2(3) .
C24 C23 C14 C11 107.2(2) .
C28 C23 C14 C11 -74.0(2) .
C24 C23 C14 C6 -126.24(18) 2_565
C28 C23 C14 C6 52.6(2) 2_565
C23 C24 C25 C26 0.9(3) .
C5 C4 C3 O3 179.54(15) .
C7 C4 C3 O3 -4.0(2) .
C5 C4 C3 C2 -1.4(3) .
C7 C4 C3 C2 175.02(16) .
O2 C2 C3 O3 2.6(2) .
C1 C2 C3 O3 179.64(15) .
O2 C2 C3 C4 -176.42(15) .
C1 C2 C3 C4 0.6(3) .
O6 C10 C9 O5 3.2(3) .
C11 C10 C9 O5 -176.75(16) .
O6 C10 C9 C8 179.21(16) .
C11 C10 C9 C8 -0.7(3) .
O4 C8 C9 O5 -1.0(3) .
C13 C8 C9 O5 178.31(17) .
O4 C8 C9 C10 -176.74(17) .
C13 C8 C9 C10 2.6(3) .
C5 C4 C7 C15 91.45(19) .
C3 C4 C7 C15 -84.8(2) .
C5 C4 C7 C13 -34.2(2) .
C3 C4 C7 C13 149.48(16) .
C20 C15 C7 C4 -23.9(2) .
C16 C15 C7 C4 158.13(17) .
C20 C15 C7 C13 100.8(2) .
C16 C15 C7 C13 -77.2(2) .
C12 C13 C7 C4 113.02(19) .
C8 C13 C7 C4 -62.6(2) .
C12 C13 C7 C15 -12.0(2) .
C8 C13 C7 C15 172.34(16) .
C4 C5 C6 C1 0.9(3) .
C4 C5 C6 C14 -177.02(16) 2_565
O1 C1 C6 C5 175.23(15) .
C2 C1 C6 C5 -1.7(3) .
O1 C1 C6 C14 -6.8(2) 2_565
C2 C1 C6 C14 176.26(15) 2_565
C21 O7 C18 C19 4.4(3) .
C21 O7 C18 C17 -175.75(17) .
C16 C17 C18 O7 -179.19(17) .
C16 C17 C18 C19 0.7(3) .
C18 C17 C16 C15 -0.2(3) .
C20 C15 C16 C17 -0.4(3) .
C7 C15 C16 C17 177.71(17) .
C29 O8 C26 C27 -3.5(3) .
C29 O8 C26 C25 175.50(18) .
C24 C25 C26 O8 -178.71(17) .
C24 C25 C26 C27 0.3(3) .
C8 C13 C12 C11 1.3(3) .
C7 C13 C12 C11 -174.36(17) .
C10 C11 C12 C13 0.6(3) .
C14 C11 C12 C13 179.75(17) .
O8 C26 C27 C28 177.55(17) .
C25 C26 C27 C28 -1.4(3) .
O7 C18 C19 C20 179.26(18) .
C17 C18 C19 C20 -0.6(3) .
C15 C20 C19 C18 0.0(3) .
C26 O8 C29 C30 -175.78(17) .
C18 O7 C21 C22 -176.40(17) .
C26 C27 C28 C23 1.3(3) .
C24 C23 C28 C27 -0.1(3) .
C14 C23 C28 C27 -179.03(17) .
